data_7217154
loop_
_publ_author_name
'Wylie, E. M.'
'Smith, P. A.'
'Peruski, K. M.'
'Smith, J. S.'
'Dustin, M. K.'
'Burns, P. C.'

_publ_section_title
;
 Effects of ionic liquid media on the cation selectivity of uranyl
 structural units in five new compounds produced using the ionothermal
 technique
;
_journal_issue 31
_journal_name_full CrystEngComm
_journal_page_first 7236
_journal_paper_doi 10.1039/C4CE00270A
_journal_volume 16
_journal_year 2014
_chemical_formula_moiety 'O16 Se3 U2, 2(C5 N)'
_chemical_formula_structural (C5H5N)2((UO2)2(SeO4)3)
_chemical_formula_sum 'C10 N2 O16 Se3 U2'
_chemical_formula_weight 1117.06
_chemical_name_systematic ?
_space_group_IT_number 56
_symmetry_cell_setting orthorhombic
_symmetry_space_group_name_Hall '-P 2ab 2ac'
_symmetry_space_group_name_H-M 'P c c n'
_atom_sites_solution_primary direct
_atom_sites_solution_secondary difmap
_audit_creation_method SHELXL-97
_cell_angle_alpha 90.00
_cell_angle_beta 90.00
_cell_angle_gamma 90.00
_cell_formula_units_Z 4
_cell_length_a 9.987(7)
_cell_length_b 10.251(7)
_cell_length_c 20.957(14)
_cell_measurement_temperature 174(2)
_cell_measurement_theta_max 27.58
_cell_volume 2146(3)
_computing_structure_refinement 'SHELXL-97 (Sheldrick, 2008)'
_computing_structure_solution 'SHELXS-97 (Sheldrick, 2008)'
_diffrn_ambient_temperature 174(2)
_diffrn_measured_fraction_theta_full 0.996
_diffrn_measured_fraction_theta_max 0.996
_diffrn_measurement_device_type 'BRUKER AXS Apex-2 CCD-4k'
_diffrn_measurement_method 'phi-omega scan'
_diffrn_radiation_monochromator graphite
_diffrn_radiation_source 'fine-focus sealed tube'
_diffrn_radiation_type MoK\a
_diffrn_radiation_wavelength 0.71073
_diffrn_reflns_av_R_equivalents 0.1201
_diffrn_reflns_av_sigmaI/netI 0.0578
_diffrn_reflns_limit_h_max 12
_diffrn_reflns_limit_h_min -12
_diffrn_reflns_limit_k_max 13
_diffrn_reflns_limit_k_min -13
_diffrn_reflns_limit_l_max 27
_diffrn_reflns_limit_l_min -27
_diffrn_reflns_number 23233
_diffrn_reflns_theta_full 27.58
_diffrn_reflns_theta_max 27.58
_diffrn_reflns_theta_min 1.94
_exptl_absorpt_coefficient_mu 20.248
_exptl_absorpt_correction_T_max 0.7454
_exptl_absorpt_correction_T_min 0.6113
_exptl_absorpt_correction_type multi-scan
_exptl_crystal_colour yellow
_exptl_crystal_density_diffrn 3.458
_exptl_crystal_density_meas ?
_exptl_crystal_density_method none
_exptl_crystal_description Cube
_exptl_crystal_F_000 1952
_exptl_crystal_size_max 0.1
_exptl_crystal_size_mid 0.1
_exptl_crystal_size_min 0.1
_refine_diff_density_max 2.718
_refine_diff_density_min -4.545
_refine_diff_density_rms 0.436
_refine_ls_extinction_method none
_refine_ls_goodness_of_fit_ref 1.033
_refine_ls_hydrogen_treatment none
_refine_ls_matrix_type full
_refine_ls_number_parameters 120
_refine_ls_number_reflns 2479
_refine_ls_number_restraints 0
_refine_ls_restrained_S_all 1.033
_refine_ls_R_factor_all 0.0941
_refine_ls_R_factor_gt 0.0647
_refine_ls_shift/su_max 0.000
_refine_ls_shift/su_mean 0.000
_refine_ls_structure_factor_coef Fsqd
_refine_ls_weighting_details 'calc w=1/[\s^2^(Fo^2^)+(0.0838P)^2^+122.2569P] where P=(Fo^2^+2Fc^2^)/3'
_refine_ls_weighting_scheme calc
_refine_ls_wR_factor_gt 0.1623
_refine_ls_wR_factor_ref 0.1784
_reflns_number_gt 1791
_reflns_number_total 2479
_reflns_threshold_expression >2sigma(I)
_cod_data_source_file c4ce00270a2.cif
_cod_data_source_block pccn
_cod_depositor_comments
;
The following automatic conversions were performed:

'_exptl_crystal_density_meas' value 'not measured' was changed to '?'
- the value is perceived as not measured.

Automatic conversion script
Id: cif_fix_values 3008 2015-01-20 13:52:24Z robertas 
;
_cod_original_cell_volume 2146(2)
_cod_original_sg_symbol_H-M Pccn
_cod_database_code 7217154

loop_
_symmetry_equiv_pos_as_xyz
'x, y, z'
'-x+1/2, -y+1/2, z'
'-x, y+1/2, -z+1/2'
'x+1/2, -y, -z+1/2'
'-x, -y, -z'
'x-1/2, y-1/2, -z'
'x, -y-1/2, z-1/2'
'-x-1/2, y, z-1/2'

loop_
_atom_site_label
_atom_site_type_symbol
_atom_site_fract_x
_atom_site_fract_y
_atom_site_fract_z
_atom_site_U_iso_or_equiv
_atom_site_adp_type
_atom_site_occupancy
_atom_site_symmetry_multiplicity
_atom_site_calc_flag
_atom_site_refinement_flags
U1 U 0.05581(6) 0.44469(6) 0.30273(3) 0.0188(2) Uani 1 1 d .
Se1 Se 0.2500 0.7500 0.25478(13) 0.0235(5) Uani 1 2 d S
Se2 Se -0.0880(3) 0.5954(2) 0.15812(13) 0.0475(6) Uani 1 1 d .
O1 O -0.001(2) 0.5158(19) 0.1181(8) 0.053(5) Uani 1 1 d .
O2 O 0.1590(15) 0.6623(14) 0.2988(6) 0.040(4) Uani 1 1 d .
O3 O -0.1590(15) 0.3377(14) 0.2902(7) 0.040(4) Uani 1 1 d .
O4 O -0.0672(13) 0.5730(13) 0.2299(8) 0.038(4) Uani 1 1 d .
O5 O -0.0191(13) 0.5103(14) 0.3716(6) 0.028(3) Uani 1 1 d .
O6 O -0.2364(14) 0.5640(18) 0.1446(7) 0.049(5) Uani 1 1 d .
O7 O 0.1317(13) 0.3753(13) 0.2346(5) 0.029(3) Uani 1 1 d .
O8 O -0.0622(19) 0.7413(14) 0.1441(7) 0.050(5) Uani 1 1 d .
N1 N 0.2500 0.2500 0.1219(15) 0.053(8) Uiso 1 2 d S
C1 C -0.2500 0.7500 0.006(2) 0.068(11) Uiso 1 2 d S
C2 C 0.140(3) 0.276(3) 0.0919(13) 0.060(7) Uiso 1 1 d .
N2 N -0.2500 0.2500 0.4259(18) 0.074(10) Uiso 1 2 d S
C3 C 0.132(3) 0.278(3) 0.0238(14) 0.066(8) Uiso 1 1 d .
C4 C -0.240(4) 0.357(4) 0.4501(18) 0.095(12) Uiso 1 1 d .
C5 C -0.263(4) 0.360(5) 0.021(2) 0.114(14) Uiso 1 1 d .
C6 C -0.2500 0.2500 0.048(2) 0.083(14) Uiso 1 2 d S

loop_
_atom_site_aniso_label
_atom_site_aniso_U_11
_atom_site_aniso_U_22
_atom_site_aniso_U_33
_atom_site_aniso_U_23
_atom_site_aniso_U_13
_atom_site_aniso_U_12
U1 0.0216(3) 0.0180(3) 0.0169(3) -0.0009(3) 0.0003(3) 0.0021(3)
Se1 0.0219(12) 0.0178(11) 0.0308(13) 0.000 0.000 -0.0011(10)
Se2 0.0469(14) 0.0405(13) 0.0551(15) 0.0010(11) 0.0008(11) 0.0009(11)
O1 0.064(11) 0.061(11) 0.036(9) -0.002(8) 0.007(8) 0.025(10)
O2 0.047(9) 0.042(8) 0.032(7) 0.000(7) 0.006(7) -0.024(8)
O3 0.038(8) 0.039(8) 0.043(8) -0.014(7) 0.000(7) -0.019(7)
O4 0.030(7) 0.025(7) 0.058(10) 0.020(7) -0.011(7) 0.006(6)
O5 0.024(7) 0.034(7) 0.028(7) -0.011(6) 0.006(5) -0.009(6)
O6 0.029(8) 0.087(13) 0.032(8) -0.006(8) 0.007(6) -0.029(8)
O7 0.032(7) 0.038(8) 0.016(6) -0.001(5) -0.004(5) 0.013(6)
O8 0.091(14) 0.029(8) 0.031(8) -0.002(7) -0.001(9) -0.026(9)

loop_
_atom_type_symbol
_atom_type_description
_atom_type_scat_dispersion_real
_atom_type_scat_dispersion_imag
_atom_type_scat_source
C C 0.0033 0.0016 'International Tables Vol C Tables 4.2.6.8 and 6.1.1.4'
N N 0.0061 0.0033 'International Tables Vol C Tables 4.2.6.8 and 6.1.1.4'
O O 0.0106 0.0060 'International Tables Vol C Tables 4.2.6.8 and 6.1.1.4'
U U -9.6767 9.6646 'International Tables Vol C Tables 4.2.6.8 and 6.1.1.4'
Se Se -0.0929 2.2259 'International Tables Vol C Tables 4.2.6.8 and 6.1.1.4'

loop_
_geom_angle_atom_site_label_1
_geom_angle_atom_site_label_2
_geom_angle_atom_site_label_3
_geom_angle
_geom_angle_site_symmetry_1
_geom_angle_site_symmetry_3
O5 U1 O7 178.6(6) . .
O5 U1 O6 90.3(6) . 4_565
O7 U1 O6 89.2(5) . 4_565
O5 U1 O4 95.5(6) . .
O7 U1 O4 85.7(6) . .
O6 U1 O4 141.6(6) 4_565 .
O5 U1 O8 87.8(6) . 3_545
O7 U1 O8 90.8(6) . 3_545
O6 U1 O8 73.8(6) 4_565 3_545
O4 U1 O8 144.1(6) . 3_545
O5 U1 O3 83.4(5) . .
O7 U1 O3 96.3(6) . .
O6 U1 O3 144.5(6) 4_565 .
O4 U1 O3 73.8(5) . .
O8 U1 O3 71.1(6) 3_545 .
O5 U1 O2 81.9(6) . .
O7 U1 O2 99.1(6) . .
O6 U1 O2 71.4(6) 4_565 .
O4 U1 O2 72.0(5) . .
O8 U1 O2 143.5(6) 3_545 .
O3 U1 O2 141.1(5) . .
O2 Se1 O2 108.4(10) . 2_565
O2 Se1 O3 110.8(8) . 4_565
O2 Se1 O3 109.9(8) 2_565 4_565
O2 Se1 O3 109.9(8) . 3
O2 Se1 O3 110.8(8) 2_565 3
O3 Se1 O3 107.2(11) 4_565 3
O1 Se2 O4 113.6(9) . .
O1 Se2 O6 110.5(10) . .
O4 Se2 O6 106.2(8) . .
O1 Se2 O8 109.4(10) . .
O4 Se2 O8 108.0(8) . .
O6 Se2 O8 109.1(10) . .
Se1 O2 U1 141.1(8) . .
Se1 O3 U1 145.8(8) 3_545 .
Se2 O4 U1 141.9(9) . .
Se2 O6 U1 140.3(8) . 4_465
Se2 O8 U1 140.2(8) . 3
C2 N1 C2 122(3) 2 .
C3 C1 C3 126(4) 6_565 5_565
N1 C2 C3 123(3) . .
C4 N2 C4 130(5) 2_455 .
C1 C3 C2 114(3) 5_565 .
N2 C4 C5 116(4) . 8_556
C6 C5 C4 115(5) . 8
C5 C6 C5 127(6) . 2_455

loop_
_geom_bond_atom_site_label_1
_geom_bond_atom_site_label_2
_geom_bond_distance
_geom_bond_site_symmetry_2
U1 O5 1.759(13) .
U1 O7 1.765(12) .
U1 O6 2.353(14) 4_565
U1 O4 2.361(13) .
U1 O8 2.365(14) 3_545
U1 O3 2.423(14) .
U1 O2 2.458(14) .
Se1 O2 1.577(13) .
Se1 O2 1.577(13) 2_565
Se1 O3 1.589(13) 4_565
Se1 O3 1.589(13) 3
Se2 O1 1.457(17) .
Se2 O4 1.535(16) .
Se2 O6 1.542(14) .
Se2 O8 1.545(14) .
O3 Se1 1.589(13) 3_545
O6 U1 2.353(14) 4_465
O8 U1 2.365(14) 3
N1 C2 1.29(3) 2
N1 C2 1.29(3) .
C1 C3 1.36(4) 6_565
C1 C3 1.36(4) 5_565
C2 C3 1.43(4) .
N2 C4 1.21(4) 2_455
N2 C4 1.21(4) .
C3 C1 1.36(4) 5_565
C4 C5 1.48(5) 8_556
C5 C6 1.27(5) .
C5 C4 1.48(5) 8
C6 C5 1.27(5) 2_455
